data_7047915
loop_
_publ_author_name
'Han, Hua-Bo'
'Wu, Zheng-Guang'
'Yan, Zhi-Ping'
'Zhao, Yue'
'Zheng, You-Xuan'

_publ_section_title
;
 Efficient green photoluminescence and electroluminescence of iridium
 complexes with high electron mobility.
;
_journal_issue 46
_journal_name_full 'Dalton transactions (Cambridge, England : 2003)'
_journal_page_first 16543
_journal_page_last 16550
_journal_paper_doi 10.1039/c8dt02961j
_journal_volume 47
_journal_year 2018
_chemical_formula_sum 'C36 H17 F12 Ir N8 O2'
_chemical_formula_weight 1013.78
_space_group_crystal_system triclinic
_space_group_IT_number 2
_space_group_name_Hall '-P 1'
_space_group_name_H-M_alt 'P -1'
_symmetry_space_group_name_Hall '-P 1'
_symmetry_space_group_name_H-M 'P -1'
_atom_sites_solution_hydrogens geom
_audit_creation_method SHELXL-2014/7
_audit_update_record
;
2018-03-19 deposited with the CCDC.
2018-10-26 downloaded from the CCDC.
;
_cell_angle_alpha 77.9680(10)
_cell_angle_beta 81.7620(10)
_cell_angle_gamma 65.3410(10)
_cell_formula_units_Z 2
_cell_length_a 10.1801(5)
_cell_length_b 10.4639(5)
_cell_length_c 19.0893(9)
_cell_measurement_reflns_used 5062
_cell_measurement_temperature 296(2)
_cell_measurement_theta_max 25.85
_cell_measurement_theta_min 2.186
_cell_volume 1803.79(15)
_computing_structure_refinement 'SHELXL-2014/7 (Sheldrick, 2014)'
_diffrn_ambient_temperature 296(2)
_diffrn_measured_fraction_theta_full 0.991
_diffrn_measured_fraction_theta_max 0.987
_diffrn_measurement_device_type 'CCD area detector'
_diffrn_measurement_method 'phi and omega scans'
_diffrn_radiation_type MoK\a
_diffrn_radiation_wavelength 0.71073
_diffrn_reflns_av_R_equivalents 0.0249
_diffrn_reflns_av_unetI/netI 0.0557
_diffrn_reflns_Laue_measured_fraction_full 0.991
_diffrn_reflns_Laue_measured_fraction_max 0.987
_diffrn_reflns_limit_h_max 13
_diffrn_reflns_limit_h_min -10
_diffrn_reflns_limit_k_max 13
_diffrn_reflns_limit_k_min -12
_diffrn_reflns_limit_l_max 24
_diffrn_reflns_limit_l_min -24
_diffrn_reflns_number 12443
_diffrn_reflns_point_group_measured_fraction_full 0.991
_diffrn_reflns_point_group_measured_fraction_max 0.987
_diffrn_reflns_theta_full 25.242
_diffrn_reflns_theta_max 27.626
_diffrn_reflns_theta_min 1.093
_exptl_absorpt_coefficient_mu 3.810
_exptl_crystal_colour green
_exptl_crystal_density_diffrn 1.867
_exptl_crystal_description block
_exptl_crystal_F_000 980
_exptl_crystal_size_max 0.12
_exptl_crystal_size_mid 0.1
_exptl_crystal_size_min 0.1
_refine_diff_density_max 1.257
_refine_diff_density_min -1.075
_refine_diff_density_rms 0.157
_refine_ls_extinction_method none
_refine_ls_goodness_of_fit_ref 0.978
_refine_ls_hydrogen_treatment constr
_refine_ls_matrix_type full
_refine_ls_number_parameters 532
_refine_ls_number_reflns 8290
_refine_ls_number_restraints 6
_refine_ls_restrained_S_all 0.991
_refine_ls_R_factor_all 0.0481
_refine_ls_R_factor_gt 0.0381
_refine_ls_shift/su_max 0.001
_refine_ls_shift/su_mean 0.000
_refine_ls_structure_factor_coef Fsqd
_refine_ls_weighting_details 'w=1/[\s^2^(Fo^2^)+(0.1000P)^2^] where P=(Fo^2^+2Fc^2^)/3'
_refine_ls_weighting_scheme calc
_refine_ls_wR_factor_gt 0.1085
_refine_ls_wR_factor_ref 0.1358
_reflns_Friedel_coverage 0.000
_reflns_number_gt 7145
_reflns_number_total 8290
_reflns_threshold_expression 'I > 2\s(I)'
_cod_data_source_file c8dt02961j2.cif
_cod_data_source_block hhb
_cod_depositor_comments 'Adding full bibliography for 7047914--7047915.cif.'
_cod_database_code 7047915
_shelx_shelxl_version_number 2014/7
_shelx_space_group_comment
;
The symmetry employed for this shelxl refinement is uniquely defined
by the following loop, which should always be used as a source of
symmetry information in preference to the above space-group names.
They are only intended as comments.
;

loop_
_space_group_symop_operation_xyz
'x, y, z'
'-x, -y, -z'

loop_
_atom_site_label
_atom_site_type_symbol
_atom_site_fract_x
_atom_site_fract_y
_atom_site_fract_z
_atom_site_U_iso_or_equiv
_atom_site_adp_type
_atom_site_occupancy
_atom_site_site_symmetry_order
_atom_site_calc_flag
_atom_site_refinement_flags_posn
_atom_site_refinement_flags_adp
Ir1 Ir 0.58636(2) 0.51798(2) 0.28881(2) 0.02700(9) Uani 1 1 d . .
F1 F 0.9396(5) 0.3372(6) 0.3512(3) 0.0693(14) Uani 1 1 d . .
F2 F 0.9480(7) 0.5358(7) 0.2988(4) 0.0891(19) Uani 1 1 d . .
F3 F 1.1283(5) 0.3387(8) 0.2860(3) 0.090(2) Uani 1 1 d . .
F4 F 1.1777(7) 0.3655(8) 0.0398(3) 0.089(2) Uani 1 1 d . .
F5 F 1.1731(7) 0.1597(6) 0.0681(3) 0.090(2) Uani 1 1 d . .
F6 F 1.0389(6) 0.3130(7) -0.0090(3) 0.0844(19) Uani 1 1 d . .
F7 F 0.6607(5) 0.1868(4) 0.2392(2) 0.0513(10) Uani 1 1 d . .
F8 F 0.4506(5) 0.2228(5) 0.2919(3) 0.0592(12) Uani 1 1 d . .
F9 F 0.6240(6) 0.0158(4) 0.3084(2) 0.0627(14) Uani 1 1 d . .
F10 F 0.8531(10) -0.1253(8) 0.5208(5) 0.140(3) Uani 1 1 d . .
F12 F 0.6449(11) -0.0728(8) 0.5528(4) 0.116(3) Uani 1 1 d . .
F24 F 0.7651(14) 0.0097(8) 0.5959(4) 0.173(4) Uani 1 1 d . U
O1 O 0.4315(5) 0.9401(5) 0.1758(3) 0.0447(12) Uani 1 1 d . .
O2 O 0.3800(5) 0.6129(5) 0.3399(2) 0.0384(10) Uani 1 1 d . .
N1 N 1.0170(6) 0.3569(6) 0.1721(3) 0.0409(13) Uani 1 1 d . .
N2 N 0.6676(7) 0.0891(6) 0.4191(3) 0.0395(13) Uani 1 1 d . .
N3 N 0.6556(7) 0.5716(5) 0.3685(3) 0.0354(12) Uani 1 1 d . .
N4 N 0.7029(9) 0.5038(7) 0.4920(3) 0.061(2) Uani 1 1 d . .
N5 N 0.4930(6) 0.4838(5) 0.2103(3) 0.0297(10) Uani 1 1 d . .
N6 N 0.5356(6) 0.4479(7) 0.0890(3) 0.0423(13) Uani 1 1 d . .
N7 N 0.5420(6) 0.7184(5) 0.2264(3) 0.0307(10) Uani 1 1 d . .
N8 N 0.6481(6) 0.7598(6) 0.1829(3) 0.0364(11) Uani 1 1 d . .
C4 C 0.7668(6) 0.4355(5) 0.2235(3) 0.0248(11) Uani 1 1 d . .
C5 C 0.6294(6) 0.3355(6) 0.3622(3) 0.0287(12) Uani 1 1 d . .
C17 C 0.9741(7) 0.3498(7) 0.1100(4) 0.0402(15) Uani 1 1 d . .
C24 C 0.7306(6) 0.4256(6) 0.1570(3) 0.0284(11) Uani 1 1 d . .
C29 C 0.3031(7) 0.4899(9) 0.1498(4) 0.0490(18) Uani 1 1 d . .
H29 H 0.2083 0.4992 0.1493 0.059 Uiso 1 1 calc R U
C32 C 0.2714(7) 0.7295(7) 0.3145(4) 0.0387(14) Uani 1 1 d . .
C38 C 0.6335(7) 0.1958(6) 0.3632(3) 0.0310(12) Uani 1 1 d . .
C39 C 0.8330(6) 0.3823(7) 0.1004(3) 0.0345(13) Uani 1 1 d . .
H39 H 0.8057 0.3758 0.0572 0.041 Uiso 1 1 calc R U
C40 C 0.5790(6) 0.4554(6) 0.1495(3) 0.0281(11) Uani 1 1 d . .
C43 C 0.2823(7) 0.8386(7) 0.2589(4) 0.0397(14) Uani 1 1 d . .
C54 C 0.1556(9) 0.9615(9) 0.2387(5) 0.068(3) Uani 1 1 d . .
H54 H 0.1638 1.0323 0.2020 0.081 Uiso 1 1 calc R U
C57 C 0.1329(8) 0.7500(8) 0.3474(4) 0.0455(16) Uani 1 1 d . .
H57 H 0.1214 0.6785 0.3825 0.055 Uiso 1 1 calc R U
C62 C 0.6666(8) 0.3462(7) 0.4289(3) 0.0379(14) Uani 1 1 d . .
C71 C 1.0923(8) 0.2967(9) 0.0532(4) 0.0501(18) Uani 1 1 d . .
C83 C 0.0133(9) 0.8748(10) 0.3284(6) 0.068(3) Uani 1 1 d . .
H83 H -0.0754 0.8899 0.3539 0.081 Uiso 1 1 calc R U
C103 C 0.0247(10) 0.9786(11) 0.2708(6) 0.083(3) Uani 1 1 d . .
H103 H -0.0573 1.0580 0.2553 0.100 Uiso 1 1 calc R U
C104 C 0.5772(7) 0.8909(7) 0.1547(4) 0.0391(14) Uani 1 1 d . .
C107 C 0.6991(9) 0.2394(7) 0.4873(4) 0.0492(18) Uani 1 1 d . .
H107 H 0.7194 0.2528 0.5305 0.059 Uiso 1 1 calc R U
C108 C 0.9186(7) 0.3974(6) 0.2262(3) 0.0313(12) Uani 1 1 d . .
C110 C 0.3558(7) 0.4993(7) 0.2118(4) 0.0374(14) Uani 1 1 d . .
H110 H 0.2958 0.5160 0.2534 0.045 Uiso 1 1 calc R U
C111 C 0.4175(7) 0.8288(6) 0.2233(4) 0.0376(14) Uani 1 1 d . .
C113 C 0.9849(8) 0.3978(10) 0.2901(4) 0.0516(19) Uani 1 1 d . .
C114 C 0.7003(9) 0.1104(7) 0.4789(4) 0.0481(18) Uani 1 1 d . .
C115 C 0.6741(8) 0.4835(6) 0.4309(3) 0.0355(14) Uani 1 1 d . .
C116 C 0.6334(8) 0.9841(7) 0.1041(4) 0.0440(16) Uani 1 1 d . .
C124 C 0.7360(15) -0.0104(10) 0.5395(5) 0.078(3) Uani 1 1 d . .
C125 C 0.8319(12) 1.0490(11) 0.0590(6) 0.077(3) Uani 1 1 d . .
H125 H 0.9257 1.0403 0.0622 0.092 Uiso 1 1 calc R U
C128 C 0.5489(11) 1.0895(9) 0.0532(5) 0.063(2) Uani 1 1 d . .
H128 H 0.4513 1.1081 0.0529 0.075 Uiso 1 1 calc R U
C130 C 0.7520(14) 1.1461(10) 0.0071(7) 0.088(4) Uani 1 1 d . .
H130 H 0.7928 1.1996 -0.0264 0.106 Uiso 1 1 calc R U
C132 C 0.6104(13) 1.1674(9) 0.0028(5) 0.071(3) Uani 1 1 d . .
H132 H 0.5563 1.2339 -0.0338 0.085 Uiso 1 1 calc R U
C133 C 0.7055(12) 0.6356(8) 0.4910(4) 0.063(3) Uani 1 1 d . .
H133 H 0.7190 0.6588 0.5332 0.076 Uiso 1 1 calc R U
C135 C 0.7788(11) 0.9608(10) 0.1082(6) 0.066(2) Uani 1 1 d . .
H135 H 0.8367 0.8898 0.1423 0.079 Uiso 1 1 calc R U
C137 C 0.6887(11) 0.7303(8) 0.4297(4) 0.062(3) Uani 1 1 d . .
H137 H 0.6948 0.8166 0.4294 0.075 Uiso 1 1 calc R U
C142 C 0.6628(9) 0.7011(7) 0.3685(4) 0.0471(18) Uani 1 1 d . .
H142 H 0.6500 0.7676 0.3265 0.057 Uiso 1 1 calc R U
C143 C 0.5924(7) 0.1558(7) 0.3000(3) 0.0364(14) Uani 1 1 d . .
C144 C 0.3969(8) 0.4666(9) 0.0899(4) 0.0475(18) Uani 1 1 d . .
H144 H 0.3626 0.4636 0.0480 0.057 Uiso 1 1 calc R U

loop_
_atom_site_aniso_label
_atom_site_aniso_U_11
_atom_site_aniso_U_22
_atom_site_aniso_U_33
_atom_site_aniso_U_23
_atom_site_aniso_U_13
_atom_site_aniso_U_12
Ir1 0.03117(14) 0.02328(13) 0.02615(14) -0.00062(8) -0.00195(8) -0.01208(9)
F1 0.058(3) 0.098(4) 0.043(3) 0.002(3) -0.008(2) -0.027(3)
F2 0.100(5) 0.104(5) 0.096(5) -0.035(4) -0.014(4) -0.062(4)
F3 0.037(3) 0.166(6) 0.067(3) -0.024(4) -0.004(2) -0.040(3)
F4 0.082(4) 0.138(6) 0.079(4) -0.038(4) 0.036(3) -0.077(4)
F5 0.083(4) 0.063(3) 0.077(4) -0.009(3) 0.019(3) 0.009(3)
F6 0.057(3) 0.132(5) 0.051(3) -0.038(3) 0.009(2) -0.018(3)
F7 0.078(3) 0.044(2) 0.035(2) -0.0070(18) 0.001(2) -0.028(2)
F8 0.050(3) 0.063(3) 0.074(3) 0.001(2) -0.024(2) -0.032(2)
F9 0.120(4) 0.031(2) 0.049(3) 0.0028(18) -0.031(3) -0.039(2)
F10 0.158(8) 0.086(5) 0.119(7) 0.048(5) -0.050(6) -0.010(5)
F12 0.188(8) 0.098(5) 0.079(5) 0.037(4) -0.016(5) -0.095(6)
F24 0.401(13) 0.089(5) 0.075(4) 0.040(4) -0.127(7) -0.133(7)
O1 0.042(3) 0.030(2) 0.048(3) 0.009(2) 0.001(2) -0.009(2)
O2 0.037(2) 0.033(2) 0.032(2) 0.0003(18) 0.0033(18) -0.0051(19)
N1 0.028(3) 0.046(3) 0.047(3) -0.003(3) -0.001(2) -0.016(2)
N2 0.062(4) 0.027(3) 0.032(3) 0.007(2) -0.008(3) -0.024(3)
N3 0.051(3) 0.023(2) 0.035(3) -0.004(2) -0.003(2) -0.018(2)
N4 0.121(7) 0.047(4) 0.032(3) 0.000(3) -0.011(4) -0.051(4)
N5 0.039(3) 0.024(2) 0.029(3) 0.0010(19) -0.009(2) -0.016(2)
N6 0.036(3) 0.059(4) 0.036(3) -0.004(3) -0.005(2) -0.023(3)
N7 0.039(3) 0.026(2) 0.026(2) 0.0007(19) -0.002(2) -0.014(2)
N8 0.040(3) 0.034(3) 0.035(3) 0.000(2) 0.001(2) -0.018(2)
C4 0.029(3) 0.018(2) 0.029(3) -0.002(2) -0.005(2) -0.011(2)
C5 0.029(3) 0.027(3) 0.030(3) 0.002(2) -0.004(2) -0.014(2)
C17 0.035(3) 0.039(3) 0.043(4) -0.009(3) 0.009(3) -0.013(3)
C24 0.029(3) 0.029(3) 0.028(3) -0.001(2) -0.004(2) -0.013(2)
C29 0.031(3) 0.063(5) 0.052(4) 0.002(4) -0.004(3) -0.022(3)
C32 0.044(4) 0.037(3) 0.034(3) -0.007(3) 0.012(3) -0.019(3)
C38 0.039(3) 0.021(3) 0.035(3) -0.008(2) 0.003(2) -0.014(2)
C39 0.030(3) 0.042(3) 0.033(3) -0.007(3) -0.008(2) -0.014(3)
C40 0.023(3) 0.031(3) 0.030(3) 0.000(2) -0.005(2) -0.012(2)
C43 0.038(3) 0.033(3) 0.042(4) -0.007(3) 0.007(3) -0.012(3)
C54 0.045(4) 0.051(5) 0.079(6) 0.017(4) 0.005(4) -0.007(4)
C57 0.041(4) 0.047(4) 0.046(4) -0.005(3) 0.007(3) -0.018(3)
C62 0.061(4) 0.031(3) 0.029(3) 0.000(2) -0.001(3) -0.028(3)
C71 0.037(4) 0.056(5) 0.053(5) -0.012(4) 0.007(3) -0.017(3)
C83 0.038(4) 0.053(5) 0.091(7) -0.006(5) 0.018(4) -0.008(4)
C103 0.040(5) 0.073(7) 0.096(8) 0.020(6) -0.001(5) 0.001(4)
C104 0.043(4) 0.027(3) 0.046(4) -0.007(3) 0.006(3) -0.015(3)
C107 0.083(6) 0.037(4) 0.036(4) -0.001(3) -0.011(4) -0.032(4)
C108 0.036(3) 0.029(3) 0.031(3) -0.001(2) -0.006(2) -0.015(2)
C110 0.031(3) 0.038(3) 0.044(4) -0.003(3) -0.003(3) -0.016(3)
C111 0.044(3) 0.024(3) 0.037(3) 0.000(2) -0.003(3) -0.007(3)
C113 0.042(4) 0.073(5) 0.044(4) -0.015(4) -0.001(3) -0.025(4)
C114 0.084(5) 0.038(4) 0.031(3) 0.010(3) -0.024(3) -0.034(4)
C115 0.057(4) 0.027(3) 0.029(3) -0.006(2) -0.005(3) -0.022(3)
C116 0.055(4) 0.032(3) 0.040(4) 0.001(3) 0.008(3) -0.019(3)
C124 0.156(11) 0.051(5) 0.047(5) 0.014(4) -0.042(6) -0.060(7)
C125 0.081(7) 0.063(6) 0.092(8) -0.020(6) 0.033(6) -0.044(6)
C128 0.068(5) 0.045(4) 0.060(5) 0.013(4) 0.006(4) -0.022(4)
C130 0.116(10) 0.045(5) 0.102(9) -0.012(5) 0.047(7) -0.047(6)
C132 0.105(8) 0.037(4) 0.060(6) 0.007(4) 0.003(5) -0.028(5)
C133 0.121(8) 0.042(4) 0.042(4) -0.013(3) -0.009(5) -0.044(5)
C135 0.063(5) 0.055(5) 0.081(7) -0.005(5) 0.012(5) -0.033(4)
C137 0.120(8) 0.028(3) 0.053(5) -0.011(3) -0.014(5) -0.038(4)
C142 0.075(5) 0.028(3) 0.045(4) -0.003(3) -0.003(4) -0.030(3)
C143 0.050(4) 0.034(3) 0.030(3) 0.004(2) -0.019(3) -0.022(3)
C144 0.048(4) 0.074(5) 0.027(3) 0.001(3) -0.015(3) -0.030(4)

loop_
_atom_type_symbol
_atom_type_description
_atom_type_scat_dispersion_real
_atom_type_scat_dispersion_imag
_atom_type_scat_source
C C 0.0033 0.0016 'International Tables Vol C Tables 4.2.6.8 and 6.1.1.4'
H H 0.0000 0.0000 'International Tables Vol C Tables 4.2.6.8 and 6.1.1.4'
F F 0.0171 0.0103 'International Tables Vol C Tables 4.2.6.8 and 6.1.1.4'
Ir Ir -1.4442 7.9887 'International Tables Vol C Tables 4.2.6.8 and 6.1.1.4'
N N 0.0061 0.0033 'International Tables Vol C Tables 4.2.6.8 and 6.1.1.4'
O O 0.0106 0.0060 'International Tables Vol C Tables 4.2.6.8 and 6.1.1.4'

loop_
_geom_angle_atom_site_label_1
_geom_angle_atom_site_label_2
_geom_angle_atom_site_label_3
_geom_angle
N3 Ir1 C4 104.8(2)
N3 Ir1 C5 80.2(2)
C4 Ir1 C5 95.2(2)
N3 Ir1 N5 173.1(2)
C4 Ir1 N5 81.2(2)
C5 Ir1 N5 102.9(2)
N3 Ir1 N7 91.8(2)
C4 Ir1 N7 89.3(2)
C5 Ir1 N7 171.6(2)
N5 Ir1 N7 84.71(19)
N3 Ir1 O2 84.2(2)
C4 Ir1 O2 169.94(19)
C5 Ir1 O2 90.7(2)
N5 Ir1 O2 89.6(2)
N7 Ir1 O2 85.83(19)
C111 O1 C104 104.4(5)
C32 O2 Ir1 127.2(4)
C108 N1 C17 119.3(5)
C114 N2 C38 118.9(5)
C115 N3 C142 116.0(6)
C115 N3 Ir1 116.6(4)
C142 N3 Ir1 126.5(5)
C115 N4 C133 115.5(6)
C110 N5 C40 119.0(5)
C110 N5 Ir1 126.2(5)
C40 N5 Ir1 114.5(4)
C40 N6 C144 116.3(6)
C111 N7 N8 108.5(5)
C111 N7 Ir1 127.1(5)
N8 N7 Ir1 124.3(4)
C104 N8 N7 104.7(5)
C24 C4 C108 112.6(5)
C24 C4 Ir1 111.2(4)
C108 C4 Ir1 135.9(4)
C62 C5 C38 111.0(5)
C62 C5 Ir1 113.1(4)
C38 C5 Ir1 135.9(4)
N1 C17 C39 122.2(6)
N1 C17 C71 115.9(6)
C39 C17 C71 121.8(6)
C39 C24 C4 123.1(5)
C39 C24 C40 119.5(5)
C4 C24 C40 117.3(5)
C144 C29 C110 117.4(6)
C144 C29 H29 121.3
C110 C29 H29 121.3
O2 C32 C57 116.9(6)
O2 C32 C43 125.8(6)
C57 C32 C43 117.3(6)
N2 C38 C5 125.3(6)
N2 C38 C143 112.2(5)
C5 C38 C143 122.5(5)
C17 C39 C24 118.2(6)
C17 C39 H39 120.9
C24 C39 H39 120.9
N6 C40 N5 124.8(5)
N6 C40 C24 121.4(5)
N5 C40 C24 113.7(5)
C32 C43 C111 121.5(6)
C32 C43 C54 119.6(7)
C111 C43 C54 118.9(7)
C103 C54 C43 122.0(8)
C103 C54 H54 119.0
C43 C54 H54 119.0
C83 C57 C32 121.2(7)
C83 C57 H57 119.4
C32 C57 H57 119.4
C107 C62 C5 124.7(6)
C107 C62 C115 120.7(6)
C5 C62 C115 114.5(5)
F4 C71 F5 108.2(7)
F4 C71 F6 105.4(7)
F5 C71 F6 104.8(7)
F4 C71 C17 113.1(7)
F5 C71 C17 113.3(7)
F6 C71 C17 111.5(6)
C57 C83 C103 120.6(8)
C57 C83 H83 119.7
C103 C83 H83 119.7
C54 C103 C83 119.0(8)
C54 C103 H103 120.5
C83 C103 H103 120.5
N8 C104 O1 112.6(6)
N8 C104 C116 127.6(6)
O1 C104 C116 119.8(6)
C62 C107 C114 117.0(6)
C62 C107 H107 121.5
C114 C107 H107 121.5
N1 C108 C4 124.6(5)
N1 C108 C113 111.9(6)
C4 C108 C113 123.4(6)
N5 C110 C29 119.2(7)
N5 C110 H110 120.4
C29 C110 H110 120.4
N7 C111 O1 109.7(6)
N7 C111 C43 128.5(6)
O1 C111 C43 121.8(6)
F3 C113 F1 107.6(7)
F3 C113 F2 105.5(7)
F1 C113 F2 105.1(7)
F3 C113 C108 114.3(6)
F1 C113 C108 114.1(6)
F2 C113 C108 109.5(7)
N2 C114 C107 123.1(6)
N2 C114 C124 116.9(6)
C107 C114 C124 120.0(6)
N4 C115 N3 127.3(6)
N4 C115 C62 118.2(6)
N3 C115 C62 114.5(5)
C128 C116 C135 121.0(8)
C128 C116 C104 121.6(7)
C135 C116 C104 117.3(7)
F24 C124 F12 110.5(10)
F24 C124 F10 105.3(11)
F12 C124 F10 96.3(8)
F24 C124 C114 117.1(7)
F12 C124 C114 114.5(9)
F10 C124 C114 110.7(9)
C130 C125 C135 122.0(11)
C130 C125 H125 119.0
C135 C125 H125 119.0
C132 C128 C116 119.4(9)
C132 C128 H128 120.3
C116 C128 H128 120.3
C125 C130 C132 120.8(9)
C125 C130 H130 119.6
C132 C130 H130 119.6
C130 C132 C128 119.7(9)
C130 C132 H132 120.1
C128 C132 H132 120.1
C137 C133 N4 120.6(7)
C137 C133 H133 119.7
N4 C133 H133 119.7
C125 C135 C116 116.9(10)
C125 C135 H135 121.6
C116 C135 H135 121.6
C133 C137 C142 120.6(6)
C133 C137 H137 119.7
C142 C137 H137 119.7
C137 C142 N3 119.8(7)
C137 C142 H142 120.1
N3 C142 H142 120.1
F7 C143 F8 108.0(5)
F7 C143 F9 106.1(6)
F8 C143 F9 106.6(5)
F7 C143 C38 112.5(5)
F8 C143 C38 110.9(6)
F9 C143 C38 112.3(5)
N6 C144 C29 123.2(6)
N6 C144 H144 118.4
C29 C144 H144 118.4

loop_
_geom_bond_atom_site_label_1
_geom_bond_atom_site_label_2
_geom_bond_distance
Ir1 N3 2.030(5)
Ir1 C4 2.035(6)
Ir1 C5 2.041(6)
Ir1 N5 2.047(5)
Ir1 N7 2.084(5)
Ir1 O2 2.105(4)
F1 C113 1.325(10)
F2 C113 1.371(10)
F3 C113 1.324(9)
F4 C71 1.311(10)
F5 C71 1.313(9)
F6 C71 1.325(9)
F7 C143 1.318(8)
F8 C143 1.332(8)
F9 C143 1.341(7)
F10 C124 1.362(14)
F12 C124 1.311(13)
F24 C124 1.237(10)
O1 C111 1.364(8)
O1 C104 1.380(8)
O2 C32 1.314(8)
N1 C108 1.335(8)
N1 C17 1.346(9)
N2 C114 1.321(8)
N2 C38 1.337(8)
N3 C115 1.330(8)
N3 C142 1.387(8)
N4 C115 1.320(8)
N4 C133 1.387(9)
N5 C110 1.334(9)
N5 C40 1.357(8)
N6 C40 1.321(8)
N6 C144 1.340(9)
N7 C111 1.310(8)
N7 N8 1.423(7)
N8 C104 1.293(8)
C4 C24 1.408(8)
C4 C108 1.432(8)
C5 C62 1.417(8)
C5 C38 1.441(8)
C17 C39 1.362(9)
C17 C71 1.501(9)
C24 C39 1.396(8)
C24 C40 1.464(7)
C29 C144 1.374(10)
C29 C110 1.405(10)
C29 H29 0.9300
C32 C57 1.405(9)
C32 C43 1.417(9)
C38 C143 1.520(8)
C39 H39 0.9300
C43 C111 1.418(10)
C43 C54 1.420(10)
C54 C103 1.341(13)
C54 H54 0.9300
C57 C83 1.387(11)
C57 H57 0.9300
C62 C107 1.371(9)
C62 C115 1.479(8)
C83 C103 1.404(14)
C83 H83 0.9300
C103 H103 0.9300
C104 C116 1.458(9)
C107 C114 1.386(9)
C107 H107 0.9300
C108 C113 1.480(9)
C110 H110 0.9300
C114 C124 1.482(10)
C116 C128 1.379(11)
C116 C135 1.407(12)
C125 C130 1.341(16)
C125 C135 1.391(13)
C125 H125 0.9300
C128 C132 1.381(12)
C128 H128 0.9300
C130 C132 1.376(16)
C130 H130 0.9300
C132 H132 0.9300
C133 C137 1.347(11)
C133 H133 0.9300
C135 H135 0.9300
C137 C142 1.354(10)
C137 H137 0.9300
C142 H142 0.9300
C144 H144 0.9300

loop_
_geom_torsion_atom_site_label_1
_geom_torsion_atom_site_label_2
_geom_torsion_atom_site_label_3
_geom_torsion_atom_site_label_4
_geom_torsion
C111 N7 N8 C104 -2.5(7)
Ir1 N7 N8 C104 -178.8(4)
C108 N1 C17 C39 -0.1(10)
C108 N1 C17 C71 -177.1(6)
C108 C4 C24 C39 0.3(8)
Ir1 C4 C24 C39 175.2(5)
C108 C4 C24 C40 177.1(5)
Ir1 C4 C24 C40 -8.1(6)
Ir1 O2 C32 C57 161.5(5)
Ir1 O2 C32 C43 -21.1(10)
C114 N2 C38 C5 0.2(11)
C114 N2 C38 C143 -177.5(7)
C62 C5 C38 N2 0.0(9)
Ir1 C5 C38 N2 179.0(5)
C62 C5 C38 C143 177.4(6)
Ir1 C5 C38 C143 -3.6(10)
N1 C17 C39 C24 0.6(10)
C71 C17 C39 C24 177.5(6)
C4 C24 C39 C17 -0.7(9)
C40 C24 C39 C17 -177.4(6)
C144 N6 C40 N5 -1.8(10)
C144 N6 C40 C24 175.1(6)
C110 N5 C40 N6 3.3(10)
Ir1 N5 C40 N6 -171.0(5)
C110 N5 C40 C24 -173.7(6)
Ir1 N5 C40 C24 12.0(6)
C39 C24 C40 N6 -2.8(9)
C4 C24 C40 N6 -179.7(6)
C39 C24 C40 N5 174.4(5)
C4 C24 C40 N5 -2.5(8)
O2 C32 C43 C111 1.6(11)
C57 C32 C43 C111 179.0(7)
O2 C32 C43 C54 -177.7(7)
C57 C32 C43 C54 -0.3(11)
C32 C43 C54 C103 0.3(15)
C111 C43 C54 C103 -179.0(10)
O2 C32 C57 C83 174.8(8)
C43 C32 C57 C83 -2.9(11)
C38 C5 C62 C107 -1.3(10)
Ir1 C5 C62 C107 179.4(6)
C38 C5 C62 C115 176.3(6)
Ir1 C5 C62 C115 -2.9(8)
N1 C17 C71 F4 -52.3(10)
C39 C17 C71 F4 130.7(8)
N1 C17 C71 F5 71.3(9)
C39 C17 C71 F5 -105.7(9)
N1 C17 C71 F6 -170.8(7)
C39 C17 C71 F6 12.2(11)
C32 C57 C83 C103 6.2(15)
C43 C54 C103 C83 2.8(18)
C57 C83 C103 C54 -6.1(18)
N7 N8 C104 O1 -0.3(7)
N7 N8 C104 C116 -178.4(7)
C111 O1 C104 N8 2.9(8)
C111 O1 C104 C116 -178.9(6)
C5 C62 C107 C114 2.4(12)
C115 C62 C107 C114 -175.1(7)
C17 N1 C108 C4 -0.3(10)
C17 N1 C108 C113 179.5(7)
C24 C4 C108 N1 0.2(8)
Ir1 C4 C108 N1 -173.0(5)
C24 C4 C108 C113 -179.6(6)
Ir1 C4 C108 C113 7.3(10)
C40 N5 C110 C29 -1.9(10)
Ir1 N5 C110 C29 171.7(5)
C144 C29 C110 N5 -0.7(11)
N8 N7 C111 O1 4.4(7)
Ir1 N7 C111 O1 -179.4(4)
N8 N7 C111 C43 -178.7(7)
Ir1 N7 C111 C43 -2.5(10)
C104 O1 C111 N7 -4.4(7)
C104 O1 C111 C43 178.4(6)
C32 C43 C111 N7 11.2(11)
C54 C43 C111 N7 -169.5(8)
C32 C43 C111 O1 -172.2(6)
C54 C43 C111 O1 7.1(11)
N1 C108 C113 F3 -9.7(10)
C4 C108 C113 F3 170.1(7)
N1 C108 C113 F1 -134.1(7)
C4 C108 C113 F1 45.7(10)
N1 C108 C113 F2 108.4(7)
C4 C108 C113 F2 -71.8(9)
C38 N2 C114 C107 1.0(13)
C38 N2 C114 C124 179.5(8)
C62 C107 C114 N2 -2.2(13)
C62 C107 C114 C124 179.4(9)
C133 N4 C115 N3 4.0(13)
C133 N4 C115 C62 -178.7(8)
C142 N3 C115 N4 -2.3(12)
Ir1 N3 C115 N4 -172.2(7)
C142 N3 C115 C62 -179.6(6)
Ir1 N3 C115 C62 10.5(8)
C107 C62 C115 N4 -4.7(11)
C5 C62 C115 N4 177.6(7)
C107 C62 C115 N3 172.9(7)
C5 C62 C115 N3 -4.8(9)
N8 C104 C116 C128 148.8(8)
O1 C104 C116 C128 -29.2(11)
N8 C104 C116 C135 -30.3(11)
O1 C104 C116 C135 151.8(7)
N2 C114 C124 F24 -179.2(12)
C107 C114 C124 F24 -0.7(18)
N2 C114 C124 F12 -47.4(14)
C107 C114 C124 F12 131.1(10)
N2 C114 C124 F10 60.1(12)
C107 C114 C124 F10 -121.4(10)
C135 C116 C128 C132 4.1(14)
C104 C116 C128 C132 -174.9(8)
C135 C125 C130 C132 3.4(17)
C125 C130 C132 C128 1.0(16)
C116 C128 C132 C130 -4.7(14)
C115 N4 C133 C137 -4.1(15)
C130 C125 C135 C116 -3.9(15)
C128 C116 C135 C125 0.1(13)
C104 C116 C135 C125 179.1(8)
N4 C133 C137 C142 2.8(17)
C133 C137 C142 N3 -0.9(15)
C115 N3 C142 C137 0.5(12)
Ir1 N3 C142 C137 169.2(7)
N2 C38 C143 F7 -131.0(6)
C5 C38 C143 F7 51.2(8)
N2 C38 C143 F8 107.8(6)
C5 C38 C143 F8 -69.9(8)
N2 C38 C143 F9 -11.4(8)
C5 C38 C143 F9 170.9(6)
C40 N6 C144 C29 -1.1(12)
C110 C29 C144 N6 2.3(12)
